data_4507223
loop_
_publ_author_name
'Stefanoski, S.'
'Blosser, M. C.'
'Nolas, G. S.'

_publ_section_title
;
 Pressure Effects on the Size of Type-I and Type-II Si-Clathrates
 Synthesized by Spark Plasma Sintering
;
_journal_issue 1
_journal_name_full 'Crystal Growth &amp; Design'
_journal_page_first 195
_journal_paper_doi 10.1021/cg3013443
_journal_volume 13
_journal_year 2013
_chemical_formula_sum 'Na4 Si23'
_chemical_formula_weight 732.22
_chemical_name_systematic ' ?'
_space_group_IT_number 223
_symmetry_cell_setting cubic
_symmetry_space_group_name_Hall '-P 4n 2 3'
_symmetry_space_group_name_H-M 'P m -3 n'
_audit_creation_date 2012-09-10T10:25
_audit_creation_method 'from EXP file using GSAS2CIF'
_audit_update_record ' 2012-09-10T10:25  Initial CIF as created by GSAS2CIF'
_cell_angle_alpha 90.0
_cell_angle_beta 90.0
_cell_angle_gamma 90.0
_cell_formula_units_Z 2
_cell_length_a 10.19979(12)
_cell_length_b 10.19979
_cell_length_c 10.19979
_cell_volume 1061.142(12)
_computing_structure_refinement GSAS
_diffrn_radiation_probe x-ray
_exptl_absorpt_correction_T_max 1.00000
_exptl_absorpt_correction_T_min 1.00000
_exptl_absorpt_process_details
;   GSAS Absorption/surface roughness correction: function number 0
 No correction is applied.
;
_pd_block_id 2012-09-10T10:25|MCB92SPSTYPEI_1|Mike|1
_pd_calc_method 'Rietveld Refinement'
_pd_instr_location ' ?'
_pd_meas_2theta_range_inc 0.00997
_pd_meas_2theta_range_max 119.99504
_pd_meas_2theta_range_min 12.0
_pd_meas_number_of_points 10833
_pd_phase_name Na8Si46
_pd_proc_2theta_range_inc 0.00997
_pd_proc_2theta_range_max 119.99504
_pd_proc_2theta_range_min 12.0
_pd_proc_info_datetime 2012-09-10T10:25:26
_pd_proc_info_excluded_regions ' ?'
_pd_proc_ls_background_function
;   GSAS Background function number 1 with 20 terms.
 Shifted Chebyshev function of 1st kind
      1:    152.675     2:   -166.490     3:    134.806     4:   -91.5245    
      5:    66.2306     6:   -50.8591     7:    37.6062     8:   -30.8411    
      9:    26.1226    10:   -22.1911    11:    17.1105    12:   -13.1813    
     13:    10.3683    14:   -10.3013    15:    7.45623    16:   -5.72706    
     17:    1.70335    18:   -1.77144    19:    1.32271    20:   -1.22506    
;
_pd_proc_ls_peak_cutoff 0.00100
_pd_proc_ls_profile_function
;
 CW Profile function number 3 with  19 terms
 Pseudovoigt profile coefficients as parameterized in
 P. Thompson, D.E. Cox & J.B. Hastings (1987). J. Appl. Cryst.,20,79-83.
 Asymmetry correction of L.W. Finger, D.E. Cox & A. P. Jephcoat (1994).
 J. Appl. Cryst.,27,892-900.
 Peak tails are ignored  where the intensity is below 0.0010 times the peak
   Aniso. broadening axis   0.0   0.0   1.0
;
_pd_proc_ls_prof_R_factor 0.0809
_pd_proc_ls_prof_wR_expected 0.0922
_pd_proc_ls_prof_wR_factor 0.1056
_pd_proc_number_of_points 10833
_pd_spec_mounting ' ?'
_refine_ls_goodness_of_fit_all 1.15
_refine_ls_matrix_type full
_refine_ls_number_parameters 31
_refine_ls_number_restraints 0
_refine_ls_R_Fsqd_factor 0.23702
_refine_ls_shift/su_max 0.04
_refine_ls_shift/su_mean 0.00
_reflns_d_resolution_high 0.891
_reflns_d_resolution_low 7.212
_reflns_limit_h_max 11
_reflns_limit_h_min 1
_reflns_limit_k_max 8
_reflns_limit_k_min 0
_reflns_limit_l_max 6
_reflns_limit_l_min 0
_reflns_number_total 322
_cod_data_source_file cg3013443_si_001.cif
_cod_data_source_block MCB92SPSTYPEI_1_publ
_cod_original_cell_volume 1061.14(4)
_cod_database_code 4507223
_gsas_exptl_extinct_corr_t_min 1.00000
_gsas_exptl_extinct_corr_t_max 1.00000

loop_
_symmetry_equiv_pos_site_id
_symmetry_equiv_pos_as_xyz
1 +x,+y,+z
2 +z,+x,+y
3 +y,+z,+x
4 +x,+y,-z
5 -z,+x,+y
6 +y,-z,+x
7 -z,+x,-y
8 -y,-z,+x
9 +y,-z,-x
10 -x,+y,-z
11 -z,-x,+y
12 +x,-y,-z
13 +y+1/2,+x+1/2,+z+1/2
14 +z+1/2,+y+1/2,+x+1/2
15 +x+1/2,+z+1/2,+y+1/2
16 +y+1/2,+x+1/2,-z+1/2
17 -z+1/2,+y+1/2,+x+1/2
18 +x+1/2,-z+1/2,+y+1/2
19 -z+1/2,+y+1/2,-x+1/2
20 -x+1/2,-z+1/2,+y+1/2
21 +x+1/2,-z+1/2,-y+1/2
22 -y+1/2,+x+1/2,-z+1/2
23 -z+1/2,-y+1/2,+x+1/2
24 +y+1/2,-x+1/2,-z+1/2
-1 -x,-y,-z
-2 -z,-x,-y
-3 -y,-z,-x
-4 -x,-y,+z
-5 +z,-x,-y
-6 -y,+z,-x
-7 +z,-x,+y
-8 +y,+z,-x
-9 -y,+z,+x
-10 +x,-y,+z
-11 +z,+x,-y
-12 -x,+y,+z
-13 -y+1/2,-x+1/2,-z+1/2
-14 -z+1/2,-y+1/2,-x+1/2
-15 -x+1/2,-z+1/2,-y+1/2
-16 -y+1/2,-x+1/2,+z+1/2
-17 +z+1/2,-y+1/2,-x+1/2
-18 -x+1/2,+z+1/2,-y+1/2
-19 +z+1/2,-y+1/2,+x+1/2
-20 +x+1/2,+z+1/2,-y+1/2
-21 -x+1/2,+z+1/2,+y+1/2
-22 +y+1/2,-x+1/2,+z+1/2
-23 +z+1/2,+y+1/2,-x+1/2
-24 -y+1/2,+x+1/2,+z+1/2

loop_
_atom_site_type_symbol
_atom_site_label
_atom_site_fract_x
_atom_site_fract_y
_atom_site_fract_z
_atom_site_occupancy
_atom_site_thermal_displace_type
_atom_site_U_iso_or_equiv
_atom_site_symmetry_multiplicity
Na Na1 0.0 0.0 0.0 1.0 Uiso 0.00995 2
Na Na2 0.5 0.0 0.25 1.0 Uiso 0.07136 6
Si Si1 0.30817 0.1203 0.0 1.0 Uiso 0.01752 24
Si Si3 0.5 0.25 0.0 1.0 Uiso 0.01786 6
Si Si2 0.18049 0.18049 0.18049 1.0 Uiso 0.01223 16

loop_
_atom_type_symbol
_atom_type_number_in_cell
_atom_type_scat_dispersion_real
_atom_type_scat_dispersion_imag
_atom_type_scat_Cromer_Mann_a1
_atom_type_scat_Cromer_Mann_a2
_atom_type_scat_Cromer_Mann_a3
_atom_type_scat_Cromer_Mann_a4
_atom_type_scat_Cromer_Mann_b1
_atom_type_scat_Cromer_Mann_b2
_atom_type_scat_Cromer_Mann_b3
_atom_type_scat_Cromer_Mann_b4
_atom_type_scat_Cromer_Mann_c
_atom_type_scat_source
Na 8.0 0.000 0.000 4.76260 3.28500 3.17360 8.84220 1.26740 0.31360 1.11280 129.424 0.67600 International_Tables_Vol_C
Si 46.0 0.000 0.000 6.29150 2.43860 3.03530 32.3337 1.98910 0.67850 1.54100 81.6937 1.14070 International_Tables_Vol_C

loop_
_diffrn_radiation_wavelength
_diffrn_radiation_wavelength_wt
_diffrn_radiation_type
_diffrn_radiation_wavelength_id
1.540600 1.000 K\a~1~ 1
1.544400 0.500 K\a~2~ 2
